data_9000040
loop_
_publ_author_name
'Ito, T.'

_publ_section_title
;
 The structure of eudidymite (HNaBeSi3O8)
 Note: this structure does not make any sense
;
_journal_name_full 'American Mineralogist'
_journal_page_first 442
_journal_page_last 453
_journal_volume 32
_journal_year 1947
_chemical_formula_sum 'Be H Na O8 Si3'
_chemical_name_mineral Eudidymite
_space_group_IT_number 15
_symmetry_space_group_name_Hall '-C 2yc'
_symmetry_space_group_name_H-M 'C 1 2/c 1'
_cell_angle_alpha 90
_cell_angle_beta 103.72
_cell_angle_gamma 90
_cell_formula_units_Z 8
_cell_length_a 12.62
_cell_length_b 7.37
_cell_length_c 13.99
_cell_volume 1264.074
_database_code_amcsd 0000043
_exptl_crystal_density_diffrn 2.577
_cod_original_cell_volume 1264.073
_cod_original_formula_sum 'Na Be Si3 O8 H'
_cod_database_code 9000040

loop_
_space_group_symop_operation_xyz
x,y,z
1/2+x,1/2+y,z
x,-y,1/2+z
1/2+x,1/2-y,1/2+z
-x,y,1/2-z
1/2-x,1/2+y,1/2-z
-x,-y,-z
1/2-x,1/2-y,-z

loop_
_atom_site_label
_atom_site_fract_x
_atom_site_fract_y
_atom_site_fract_z
_atom_site_type_symbol
_atom_site_attached_hydrogens
Na1 0.00000 0.03000 0.25000 Na 0
Na2 0.50000 0.03000 0.25000 Na 0
Be 0.42700 0.13000 0.32000 Be 0
Si1 0.06300 0.41500 0.31200 Si 0
Si2 0.56300 0.41500 0.31200 Si 0
Si3 0.24100 0.12200 0.24300 Si 0
O1 0.05200 0.03000 0.39600 O 0
O2 0.55200 0.03000 0.39600 O 0
O3 0.00000 0.27500 0.25000 O 0
O4 0.50000 0.27500 0.25000 O 0
O5 0.16100 0.03000 0.19000 O 0
O6 0.66100 0.03000 0.19000 O 0
O7 0.20800 0.31500 0.37200 O 0
O8 0.70800 0.31500 0.37200 O 0
O-H 0.30300 0.19000 0.49400 O 1

loop_
_cod_changelog_entry_id
_cod_changelog_entry_author
_cod_changelog_entry_date
_cod_changelog_entry_text
1
;cod-tools version 3.8.0
Id: cif_guess_AMCSD_atom_types 9574 2023-05-10 09:00:05Z saulius
;
2023-05-10T18:45:40+03:00
;Derived atom types and hydrogen counts
from atom names that follow the AMCSD naming convention
(Wat == water, O-H == hydroxyl).
;

loop_
_cod_related_entry_id
_cod_related_entry_database
_cod_related_entry_code
1 AMCSD 0000043
